data_4114795
loop_
_publ_author_name
'Dalia Gut'
'Amira Rudi'
'Jacob Kopilov'
'Israel Goldberg'
'Moshe Kol'

_publ_section_title
;
 Pairing of Propellers: Dimerization of Octahedral Ruthenium(II) and
 Osmium(II) Complexes of Eilatin via \p-\p Stacking Featuring Heterochiral
 Recognition
;
_journal_name_full 'Journal of the American Chemical Society'
_journal_page_first 5449
_journal_page_last 5456
_journal_paper_doi 10.1021/ja012636b
_journal_volume 124
_journal_year 2002
_chemical_formula_moiety
;
 (C24 H12 N4).2(C18 H12 N2).Ru.2(P F6).2(C2 H3 N).(C4 H10 O)
;
_chemical_formula_sum 'C68 H52 F12 N10 O P2 Ru'
_chemical_formula_weight 1416.21
_chemical_name_systematic
;
 ?
;
_space_group_IT_number 2
_symmetry_cell_setting triclinic
_symmetry_space_group_name_Hall '-P 1'
_symmetry_space_group_name_H-M 'P -1'
_atom_sites_solution_hydrogens geom
_atom_sites_solution_primary direct
_atom_sites_solution_secondary difmap
_audit_creation_method SHELXL-97
_cell_angle_alpha 74.3030(17)
_cell_angle_beta 85.4510(13)
_cell_angle_gamma 76.8940(17)
_cell_formula_units_Z 2
_cell_length_a 12.9750(3)
_cell_length_b 13.4480(2)
_cell_length_c 18.3900(5)
_cell_measurement_reflns_used 12600
_cell_measurement_temperature 115
_cell_measurement_theta_max 27.51
_cell_measurement_theta_min 2.54
_cell_volume 3008.14(12)
_computing_cell_refinement Denzo
_computing_data_collection 'Collect, Nonius B.V.'
_computing_data_reduction Denzo
_computing_structure_refinement 'SHELXL-97 (Sheldrick, 1997)'
_computing_structure_solution DIRDIF-96
_diffrn_ambient_temperature 115
_diffrn_detector_area_resol_mean '56 microns'
_diffrn_measured_fraction_theta_full 0.911
_diffrn_measured_fraction_theta_max 0.911
_diffrn_measurement_device_type 'Nonius KappaCCD'
_diffrn_measurement_method '1 degree Phi scans'
_diffrn_radiation_monochromator graphite
_diffrn_radiation_source 'fine-focus sealed tube'
_diffrn_radiation_type MoK\a
_diffrn_radiation_wavelength 0.71070
_diffrn_reflns_av_R_equivalents 0.0000
_diffrn_reflns_av_sigmaI/netI 0.0543
_diffrn_reflns_limit_h_max 16
_diffrn_reflns_limit_h_min 0
_diffrn_reflns_limit_k_max 17
_diffrn_reflns_limit_k_min -15
_diffrn_reflns_limit_l_max 23
_diffrn_reflns_limit_l_min -23
_diffrn_reflns_number 12600
_diffrn_reflns_theta_full 27.51
_diffrn_reflns_theta_max 27.51
_diffrn_reflns_theta_min 2.54
_exptl_absorpt_coefficient_mu 0.407
_exptl_absorpt_correction_T_max 0.923
_exptl_absorpt_correction_T_min 0.804
_exptl_absorpt_correction_type empirical
_exptl_crystal_colour brown
_exptl_crystal_density_diffrn 1.564
_exptl_crystal_description flakes
_exptl_crystal_F_000 1440
_exptl_crystal_size_max 0.30
_exptl_crystal_size_mid 0.25
_exptl_crystal_size_min 0.10
_refine_diff_density_max 1.272
_refine_diff_density_min -1.235
_refine_diff_density_rms 0.111
_refine_ls_extinction_method none
_refine_ls_goodness_of_fit_ref 1.017
_refine_ls_hydrogen_treatment mixed
_refine_ls_matrix_type full
_refine_ls_number_parameters 851
_refine_ls_number_reflns 12600
_refine_ls_number_restraints 5
_refine_ls_restrained_S_all 1.018
_refine_ls_R_factor_all 0.0879
_refine_ls_R_factor_gt 0.0690
_refine_ls_shift/su_max 0.227
_refine_ls_shift/su_mean 0.030
_refine_ls_structure_factor_coef Fsqd
_refine_ls_weighting_details 'calc w=1/[\s^2^(Fo^2^)+(0.1255P)^2^+5.8195P] where P=(Fo^2^+2Fc^2^)/3'
_refine_ls_weighting_scheme calc
_refine_ls_wR_factor_gt 0.1893
_refine_ls_wR_factor_ref 0.2079
_reflns_number_gt 9966
_reflns_number_total 12600
_reflns_threshold_expression >2sigma(I)
_cod_data_source_file ja012636b_4.cif
_cod_data_source_block Compound-6
_cod_database_code 4114795

loop_
_symmetry_equiv_pos_as_xyz
'x, y, z'
'-x, -y, -z'

loop_
_atom_site_label
_atom_site_type_symbol
_atom_site_fract_x
_atom_site_fract_y
_atom_site_fract_z
_atom_site_U_iso_or_equiv
_atom_site_adp_type
_atom_site_occupancy
_atom_site_symmetry_multiplicity
_atom_site_calc_flag
_atom_site_refinement_flags
Ru Ru 0.19944(2) -0.00454(3) -0.246695(18) 0.03071(12) Uani 1 1 d .
N1 N 0.3181(3) 0.0809(3) -0.28419(19) 0.0318(7) Uani 1 1 d .
C2 C 0.3280(4) 0.1728(4) -0.2693(3) 0.0379(10) Uani 1 1 d .
H2 H 0.2747 0.2053 -0.2412 0.045 Uiso 1 1 calc R
C3 C 0.4129(4) 0.2191(4) -0.2939(3) 0.0411(10) Uani 1 1 d .
H3 H 0.4162 0.2809 -0.2816 0.049 Uiso 1 1 calc R
C4 C 0.4951(3) 0.1739(4) -0.3376(2) 0.0357(9) Uani 1 1 d .
C5 C 0.5844(4) 0.2174(4) -0.3696(3) 0.0379(10) Uani 1 1 d .
C6 C 0.6041(4) 0.3104(4) -0.3563(3) 0.0507(13) Uani 1 1 d .
H6 H 0.5604 0.3434 -0.3232 0.061 Uiso 1 1 calc R
C7 C 0.6874(4) 0.3518(5) -0.3921(4) 0.0543(14) Uani 1 1 d .
H7 H 0.7005 0.4122 -0.3826 0.065 Uiso 1 1 calc R
C8 C 0.7526(4) 0.3046(4) -0.4424(3) 0.0486(12) Uani 1 1 d .
H8 H 0.8071 0.3352 -0.4679 0.058 Uiso 1 1 calc R
C9 C 0.7369(4) 0.2124(4) -0.4546(3) 0.0416(10) Uani 1 1 d .
H9 H 0.7816 0.1803 -0.4877 0.050 Uiso 1 1 calc R
C10 C 0.6530(3) 0.1664(4) -0.4171(3) 0.0353(9) Uani 1 1 d .
N11 N 0.6428(3) 0.0740(3) -0.4324(2) 0.0337(7) Uani 1 1 d .
C12 C 0.5625(3) 0.0323(3) -0.4019(2) 0.0312(8) Uani 1 1 d .
C13 C 0.4838(3) 0.0811(3) -0.3551(2) 0.0314(8) Uani 1 1 d .
C14 C 0.3946(3) 0.0388(3) -0.3273(2) 0.0307(8) Uani 1 1 d .
C15 C 0.3800(3) -0.0564(3) -0.3450(2) 0.0289(8) Uani 1 1 d .
C16 C 0.4575(3) -0.1078(3) -0.3876(2) 0.0287(8) Uani 1 1 d .
C17 C 0.5503(3) -0.0676(3) -0.4171(2) 0.0298(8) Uani 1 1 d .
N18 N 0.6229(3) -0.1140(3) -0.4576(2) 0.0332(7) Uani 1 1 d .
C19 C 0.6117(3) -0.2078(3) -0.4708(2) 0.0321(8) Uani 1 1 d .
C20 C 0.6916(4) -0.2551(4) -0.5146(3) 0.0390(10) Uani 1 1 d .
H20 H 0.7486 -0.2236 -0.5328 0.047 Uiso 1 1 calc R
C21 C 0.6862(4) -0.3472(4) -0.5308(3) 0.0438(11) Uani 1 1 d .
H21 H 0.7396 -0.3780 -0.5597 0.053 Uiso 1 1 calc R
C22 C 0.6007(4) -0.3954(4) -0.5040(3) 0.0447(11) Uani 1 1 d .
H22 H 0.5974 -0.4579 -0.5154 0.054 Uiso 1 1 calc R
C23 C 0.5216(4) -0.3506(4) -0.4610(3) 0.0400(10) Uani 1 1 d .
H23 H 0.4652 -0.3833 -0.4432 0.048 Uiso 1 1 calc R
C24 C 0.5252(3) -0.2562(3) -0.4436(2) 0.0345(9) Uani 1 1 d .
C25 C 0.4439(3) -0.2027(3) -0.4009(2) 0.0318(8) Uani 1 1 d .
C26 C 0.3514(3) -0.2369(4) -0.3715(2) 0.0345(9) Uani 1 1 d .
H26 H 0.3394 -0.2992 -0.3788 0.041 Uiso 1 1 calc R
C27 C 0.2783(3) -0.1796(3) -0.3323(2) 0.0338(9) Uani 1 1 d .
H27 H 0.2166 -0.2033 -0.3149 0.041 Uiso 1 1 calc R
N28 N 0.2918(3) -0.0895(3) -0.31753(18) 0.0296(7) Uani 1 1 d .
N29 N 0.1031(3) -0.1154(3) -0.2117(2) 0.0347(8) Uani 1 1 d .
C30 C -0.0042(3) -0.1027(4) -0.2238(2) 0.0347(9) Uani 1 1 d .
C31 C -0.0656(4) -0.0036(4) -0.2586(2) 0.0393(10) Uani 1 1 d .
H31 H -0.0337 0.0541 -0.2746 0.047 Uiso 1 1 calc R
C32 C -0.1715(4) 0.0102(5) -0.2696(3) 0.0487(12) Uani 1 1 d .
H32 H -0.2101 0.0769 -0.2936 0.058 Uiso 1 1 calc R
C33 C -0.2227(4) -0.0751(5) -0.2452(3) 0.0535(13) Uani 1 1 d .
H33 H -0.2948 -0.0651 -0.2525 0.064 Uiso 1 1 calc R
C34 C -0.1651(4) -0.1727(5) -0.2106(3) 0.0518(13) Uani 1 1 d .
H34 H -0.1990 -0.2291 -0.1942 0.062 Uiso 1 1 calc R
C35 C -0.0550(4) -0.1903(4) -0.1991(3) 0.0410(10) Uani 1 1 d .
C36 C 0.0046(4) -0.2890(4) -0.1627(3) 0.0484(12) Uani 1 1 d .
H36 H -0.0272 -0.3469 -0.1467 0.058 Uiso 1 1 calc R
C37 C 0.1103(4) -0.3010(4) -0.1506(3) 0.0477(12) Uani 1 1 d .
H37 H 0.1507 -0.3665 -0.1263 0.057 Uiso 1 1 calc R
C38 C 0.1567(4) -0.2114(4) -0.1757(3) 0.0403(10) Uani 1 1 d .
C39 C 0.2670(4) -0.2181(4) -0.1572(3) 0.0474(12) Uani 1 1 d .
C40 C 0.3395(5) -0.3137(5) -0.1277(3) 0.0579(14) Uani 1 1 d .
H40 H 0.3207 -0.3782 -0.1218 0.070 Uiso 1 1 calc R
C41 C 0.4372(5) -0.3106(6) -0.1080(4) 0.0715(19) Uani 1 1 d .
H41 H 0.4872 -0.3734 -0.0929 0.086 Uiso 1 1 calc R
C42 C 0.4639(4) -0.2159(6) -0.1100(3) 0.0634(16) Uani 1 1 d .
C43 C 0.5623(5) -0.2054(8) -0.0843(4) 0.086(3) Uani 1 1 d .
H43 H 0.6155 -0.2656 -0.0690 0.103 Uiso 1 1 calc R
C44 C 0.5794(5) -0.1115(8) -0.0819(4) 0.085(2) Uani 1 1 d .
H44 H 0.6444 -0.1073 -0.0663 0.102 Uiso 1 1 calc R
C45 C 0.5004(5) -0.0207(7) -0.1024(4) 0.0714(18) Uani 1 1 d .
H45 H 0.5110 0.0431 -0.0972 0.086 Uiso 1 1 calc R
C46 C 0.4055(4) -0.0247(5) -0.1308(3) 0.0536(13) Uani 1 1 d .
H46 H 0.3537 0.0369 -0.1457 0.064 Uiso 1 1 calc R
C47 C 0.3873(4) -0.1212(5) -0.1372(3) 0.0512(13) Uani 1 1 d .
N48 N 0.2936(3) -0.1246(3) -0.1666(2) 0.0390(8) Uani 1 1 d .
N49 N 0.1085(3) 0.1224(3) -0.3276(2) 0.0333(7) Uani 1 1 d .
C50 C 0.0909(3) 0.1312(4) -0.4012(2) 0.0362(9) Uani 1 1 d .
C51 C 0.1156(4) 0.0416(4) -0.4308(3) 0.0437(11) Uani 1 1 d .
H51 H 0.1412 -0.0249 -0.3991 0.052 Uiso 1 1 calc R
C52 C 0.1023(4) 0.0519(5) -0.5055(3) 0.0523(13) Uani 1 1 d .
H52 H 0.1214 -0.0075 -0.5243 0.063 Uiso 1 1 calc R
C53 C 0.0599(4) 0.1510(5) -0.5549(3) 0.0566(14) Uani 1 1 d .
H53 H 0.0514 0.1563 -0.6057 0.068 Uiso 1 1 calc R
C54 C 0.0318(4) 0.2380(5) -0.5287(3) 0.0526(13) Uani 1 1 d .
H54 H 0.0026 0.3027 -0.5613 0.063 Uiso 1 1 calc R
C55 C 0.0464(3) 0.2315(4) -0.4518(3) 0.0408(10) Uani 1 1 d .
C56 C 0.0203(4) 0.3201(4) -0.4226(3) 0.0509(13) Uani 1 1 d .
H56 H -0.0066 0.3863 -0.4543 0.061 Uiso 1 1 calc R
C57 C 0.0335(4) 0.3103(4) -0.3497(3) 0.0478(11) Uani 1 1 d .
H57 H 0.0147 0.3692 -0.3304 0.057 Uiso 1 1 calc R
C58 C 0.0766(3) 0.2095(4) -0.3015(3) 0.0383(10) Uani 1 1 d .
C59 C 0.0825(4) 0.1939(4) -0.2200(3) 0.0425(10) Uani 1 1 d .
C60 C 0.0486(5) 0.2788(5) -0.1863(4) 0.0595(14) Uani 1 1 d .
H60 H 0.0201 0.3462 -0.2156 0.071 Uiso 1 1 calc R
C61 C 0.0580(6) 0.2610(6) -0.1099(4) 0.0726(19) Uani 1 1 d .
H61 H 0.0416 0.3172 -0.0876 0.087 Uiso 1 1 calc R
C62 C 0.0925(5) 0.1581(6) -0.0656(3) 0.0622(16) Uani 1 1 d .
C63 C 0.1001(6) 0.1344(7) 0.0136(4) 0.079(2) Uani 1 1 d .
H63 H 0.0865 0.1889 0.0376 0.095 Uiso 1 1 calc R
C64 C 0.1271(6) 0.0336(7) 0.0545(4) 0.079(2) Uani 1 1 d .
H64 H 0.1331 0.0196 0.1066 0.094 Uiso 1 1 calc R
C65 C 0.1467(5) -0.0520(6) 0.0210(3) 0.0654(17) Uani 1 1 d .
H65 H 0.1617 -0.1213 0.0508 0.078 Uiso 1 1 calc R
C66 C 0.1434(4) -0.0313(5) -0.0570(3) 0.0525(13) Uani 1 1 d .
H66 H 0.1569 -0.0871 -0.0796 0.063 Uiso 1 1 calc R
C67 C 0.1199(4) 0.0725(5) -0.1018(3) 0.0455(11) Uani 1 1 d .
N68 N 0.1212(3) 0.0937(3) -0.1793(2) 0.0382(8) Uani 1 1 d .
P69 P 0.81397(11) 0.46581(10) 0.31688(9) 0.0475(3) Uani 1 1 d .
F70 F 0.7117(3) 0.4615(3) 0.3710(2) 0.0623(9) Uani 1 1 d .
F71 F 0.8520(3) 0.3405(2) 0.3452(2) 0.0642(9) Uani 1 1 d .
F72 F 0.7502(3) 0.4496(3) 0.2528(2) 0.0743(10) Uani 1 1 d .
F73 F 0.7774(3) 0.5913(3) 0.2896(2) 0.0689(10) Uani 1 1 d .
F74 F 0.9164(4) 0.4705(3) 0.2639(3) 0.1041(18) Uani 1 1 d .
F75 F 0.8774(3) 0.4796(3) 0.3842(3) 0.0777(11) Uani 1 1 d .
P76 P 0.78882(17) 0.47482(17) 0.92865(12) 0.0841(6) Uani 1 1 d .
F77 F 0.7742(6) 0.5962(4) 0.8937(4) 0.158(3) Uani 1 1 d .
F78 F 0.8068(5) 0.3525(4) 0.9661(4) 0.136(2) Uani 1 1 d .
F79 F 0.6712(6) 0.4813(8) 0.9264(10) 0.270(7) Uani 1 1 d .
F80 F 0.7585(10) 0.4997(5) 1.0056(4) 0.215(5) Uani 1 1 d .
F81 F 0.9039(5) 0.4680(6) 0.9343(9) 0.262(7) Uani 1 1 d .
F82 F 0.8127(13) 0.4493(7) 0.8543(4) 0.260(7) Uani 1 1 d .
N83 N 0.1536(6) 0.4779(6) 0.3910(6) 0.111(3) Uani 1 1 d .
C84 C 0.1575(8) 0.4262(6) 0.3510(5) 0.089(2) Uani 1 1 d .
C85 C 0.1627(14) 0.3583(9) 0.3042(5) 0.162(6) Uani 1 1 d .
H85A H 0.1452 0.2932 0.3333 0.244 Uiso 1 1 calc R
H85B H 0.2330 0.3440 0.2834 0.244 Uiso 1 1 calc R
H85C H 0.1133 0.3911 0.2640 0.244 Uiso 1 1 calc R
N86 N 0.3832(18) 0.2528(15) 0.2655(10) 0.285(13) Uani 1 1 d D
C87 C 0.4157(8) 0.3272(11) 0.2570(5) 0.54(3) Uani 1 1 d D
C88 C 0.412(2) 0.4335(12) 0.2567(16) 0.80(6) Uani 1 1 d D
H88A H 0.4666 0.4353 0.2886 0.395 Uiso 1 1 calc R
H88B H 0.3444 0.4634 0.2753 0.395 Uiso 1 1 calc R
H88C H 0.4237 0.4736 0.2061 0.395 Uiso 1 1 calc R
O89 O 0.5061(11) 0.7235(14) 0.1401(8) 0.142(6) Uani 0.50 1 d PD
C90 C 0.6908(17) 0.732(3) 0.0987(8) 0.22(2) Uani 0.50 1 d P
H90A H 0.6598 0.8027 0.0712 0.328 Uiso 0.50 1 calc PR
H90B H 0.7489 0.7026 0.0698 0.328 Uiso 0.50 1 calc PR
H90C H 0.7159 0.7331 0.1461 0.328 Uiso 0.50 1 calc PR
C91 C 0.600(2) 0.658(2) 0.1143(10) 0.26(3) Uani 0.50 1 d PD
H91A H 0.5864 0.6418 0.0683 0.307 Uiso 0.50 1 calc PR
H91B H 0.6235 0.5928 0.1526 0.307 Uiso 0.50 1 calc PR
C92 C 0.3988(13) 0.720(2) 0.1380(16) 0.136(10) Uani 0.50 1 d PD
H92A H 0.3875 0.6518 0.1682 0.164 Uiso 0.50 1 calc PR
H92B H 0.3798 0.7281 0.0865 0.164 Uiso 0.50 1 calc PR
C93 C 0.3327(14) 0.8027(14) 0.1668(9) 0.107(7) Uani 0.50 1 d P
H93A H 0.3735 0.8243 0.1988 0.161 Uiso 0.50 1 calc PR
H93B H 0.2745 0.7772 0.1954 0.161 Uiso 0.50 1 calc PR
H93C H 0.3061 0.8619 0.1254 0.161 Uiso 0.50 1 calc PR

loop_
_atom_site_aniso_label
_atom_site_aniso_U_11
_atom_site_aniso_U_22
_atom_site_aniso_U_33
_atom_site_aniso_U_23
_atom_site_aniso_U_13
_atom_site_aniso_U_12
Ru 0.02517(17) 0.0376(2) 0.02914(18) -0.00963(13) 0.00425(12) -0.00668(13)
N1 0.0281(16) 0.038(2) 0.0324(17) -0.0132(14) 0.0035(13) -0.0108(15)
C2 0.033(2) 0.046(3) 0.044(2) -0.025(2) 0.0066(18) -0.0144(19)
C3 0.038(2) 0.050(3) 0.048(3) -0.029(2) 0.0037(19) -0.017(2)
C4 0.033(2) 0.041(3) 0.039(2) -0.0166(18) -0.0014(17) -0.0116(19)
C5 0.032(2) 0.046(3) 0.044(2) -0.0210(19) -0.0009(18) -0.0130(19)
C6 0.039(3) 0.060(3) 0.069(3) -0.036(3) 0.009(2) -0.023(2)
C7 0.043(3) 0.056(3) 0.080(4) -0.034(3) 0.006(3) -0.026(3)
C8 0.037(2) 0.051(3) 0.066(3) -0.020(2) 0.006(2) -0.023(2)
C9 0.033(2) 0.043(3) 0.050(3) -0.012(2) 0.0069(19) -0.014(2)
C10 0.028(2) 0.039(2) 0.043(2) -0.0128(18) -0.0022(17) -0.0120(18)
N11 0.0302(17) 0.033(2) 0.0393(19) -0.0101(14) 0.0033(14) -0.0093(15)
C12 0.0259(18) 0.035(2) 0.034(2) -0.0102(16) 0.0017(15) -0.0081(17)
C13 0.0277(19) 0.036(2) 0.032(2) -0.0114(16) -0.0005(15) -0.0073(17)
C14 0.0275(19) 0.038(2) 0.0284(19) -0.0119(16) -0.0005(15) -0.0075(17)
C15 0.0291(19) 0.032(2) 0.0254(18) -0.0073(15) 0.0016(14) -0.0071(16)
C16 0.0247(18) 0.033(2) 0.0291(19) -0.0081(15) 0.0009(14) -0.0088(16)
C17 0.0263(18) 0.032(2) 0.032(2) -0.0095(15) 0.0038(15) -0.0085(16)
N18 0.0291(17) 0.035(2) 0.0353(18) -0.0090(14) 0.0030(14) -0.0067(15)
C19 0.0271(19) 0.031(2) 0.038(2) -0.0117(16) 0.0035(16) -0.0051(17)
C20 0.031(2) 0.040(3) 0.046(2) -0.0152(19) 0.0095(18) -0.0072(19)
C21 0.037(2) 0.040(3) 0.056(3) -0.023(2) 0.009(2) -0.003(2)
C22 0.042(2) 0.037(3) 0.060(3) -0.024(2) 0.006(2) -0.008(2)
C23 0.034(2) 0.039(3) 0.050(3) -0.017(2) 0.0075(19) -0.0116(19)
C24 0.030(2) 0.035(2) 0.039(2) -0.0117(17) 0.0027(17) -0.0062(18)
C25 0.0275(19) 0.033(2) 0.037(2) -0.0103(16) 0.0024(16) -0.0091(17)
C26 0.032(2) 0.035(2) 0.040(2) -0.0135(17) 0.0058(17) -0.0132(18)
C27 0.031(2) 0.034(2) 0.038(2) -0.0103(17) 0.0034(16) -0.0109(17)
N28 0.0272(16) 0.0320(19) 0.0292(16) -0.0086(13) 0.0054(13) -0.0069(14)
N29 0.0313(18) 0.040(2) 0.0305(17) -0.0065(14) 0.0062(14) -0.0083(15)
C30 0.030(2) 0.045(3) 0.030(2) -0.0110(17) 0.0068(16) -0.0127(18)
C31 0.033(2) 0.047(3) 0.035(2) -0.0040(18) 0.0046(17) -0.012(2)
C32 0.036(2) 0.062(3) 0.042(3) 0.000(2) -0.0009(19) -0.013(2)
C33 0.040(3) 0.073(4) 0.051(3) -0.010(3) -0.003(2) -0.027(3)
C34 0.048(3) 0.062(3) 0.053(3) -0.015(2) 0.005(2) -0.030(3)
C35 0.044(2) 0.046(3) 0.036(2) -0.0142(19) 0.0077(19) -0.016(2)
C36 0.057(3) 0.046(3) 0.048(3) -0.017(2) 0.015(2) -0.022(2)
C37 0.053(3) 0.039(3) 0.044(3) -0.005(2) 0.011(2) -0.008(2)
C38 0.039(2) 0.041(3) 0.035(2) -0.0073(18) 0.0094(18) -0.004(2)
C39 0.038(2) 0.056(3) 0.035(2) -0.002(2) 0.0063(19) 0.003(2)
C40 0.049(3) 0.048(3) 0.060(3) 0.004(2) 0.006(2) 0.001(2)
C41 0.044(3) 0.076(5) 0.069(4) 0.003(3) -0.004(3) 0.014(3)
C42 0.035(3) 0.083(5) 0.056(3) 0.002(3) -0.003(2) -0.005(3)
C43 0.043(3) 0.122(7) 0.068(4) -0.005(4) -0.014(3) 0.014(4)
C44 0.046(4) 0.125(7) 0.083(5) -0.020(5) -0.013(3) -0.020(4)
C45 0.050(3) 0.108(6) 0.058(4) -0.023(3) -0.011(3) -0.018(3)
C46 0.042(3) 0.080(4) 0.041(3) -0.015(2) 0.002(2) -0.018(3)
C47 0.032(2) 0.076(4) 0.031(2) 0.000(2) 0.0023(18) 0.001(2)
N48 0.0321(18) 0.049(2) 0.0283(18) -0.0035(15) 0.0041(14) -0.0036(17)
N49 0.0267(16) 0.033(2) 0.0372(19) -0.0046(14) 0.0016(14) -0.0072(14)
C50 0.0250(19) 0.043(3) 0.039(2) -0.0065(18) 0.0010(16) -0.0111(18)
C51 0.038(2) 0.047(3) 0.044(3) -0.013(2) -0.0031(19) -0.003(2)
C52 0.043(3) 0.067(4) 0.047(3) -0.020(2) -0.006(2) -0.003(2)
C53 0.047(3) 0.078(4) 0.039(3) -0.010(3) -0.006(2) -0.007(3)
C54 0.042(3) 0.063(4) 0.047(3) 0.002(2) -0.005(2) -0.015(2)
C55 0.029(2) 0.043(3) 0.047(3) -0.0023(19) -0.0002(18) -0.0137(19)
C56 0.046(3) 0.041(3) 0.060(3) 0.004(2) -0.007(2) -0.018(2)
C57 0.045(3) 0.037(3) 0.063(3) -0.012(2) -0.002(2) -0.012(2)
C58 0.029(2) 0.037(2) 0.051(3) -0.0139(19) 0.0055(18) -0.0101(18)
C59 0.030(2) 0.047(3) 0.052(3) -0.019(2) 0.0046(19) -0.006(2)
C60 0.056(3) 0.058(4) 0.062(3) -0.024(3) 0.007(3) 0.001(3)
C61 0.077(4) 0.075(5) 0.063(4) -0.039(3) 0.011(3) 0.010(4)
C62 0.059(3) 0.078(4) 0.046(3) -0.031(3) 0.010(2) 0.006(3)
C63 0.081(5) 0.105(6) 0.051(3) -0.041(4) 0.008(3) 0.008(4)
C64 0.075(4) 0.115(6) 0.039(3) -0.031(4) 0.008(3) 0.004(4)
C65 0.054(3) 0.094(5) 0.035(3) -0.014(3) 0.004(2) 0.006(3)
C66 0.040(3) 0.075(4) 0.039(3) -0.017(2) 0.008(2) -0.005(2)
C67 0.034(2) 0.068(4) 0.034(2) -0.020(2) 0.0060(18) -0.004(2)
N68 0.0307(18) 0.050(2) 0.0355(19) -0.0177(16) 0.0050(14) -0.0054(16)
P69 0.0418(7) 0.0349(7) 0.0682(9) -0.0193(6) 0.0105(6) -0.0101(6)
F70 0.060(2) 0.056(2) 0.083(2) -0.0329(17) 0.0262(17) -0.0270(16)
F71 0.0550(19) 0.0352(17) 0.109(3) -0.0252(16) -0.0194(18) -0.0084(14)
F72 0.085(3) 0.067(2) 0.072(2) -0.0279(18) -0.011(2) -0.002(2)
F73 0.076(2) 0.0366(18) 0.087(3) -0.0133(16) 0.0195(19) -0.0094(16)
F74 0.086(3) 0.073(3) 0.170(5) -0.065(3) 0.077(3) -0.038(2)
F75 0.068(2) 0.049(2) 0.130(3) -0.036(2) -0.027(2) -0.0146(18)
P76 0.0726(12) 0.0693(13) 0.0775(12) 0.0126(9) 0.0180(9) 0.0061(9)
F77 0.172(6) 0.071(3) 0.146(5) 0.043(3) 0.086(4) 0.030(3)
F78 0.113(4) 0.067(3) 0.191(6) -0.001(3) 0.042(4) 0.001(3)
F79 0.097(6) 0.183(10) 0.49(2) -0.058(11) -0.067(9) 0.041(6)
F80 0.363(14) 0.086(5) 0.129(5) 0.006(4) 0.113(7) 0.005(6)
F81 0.077(4) 0.118(6) 0.61(2) -0.153(10) 0.013(8) -0.004(4)
F82 0.49(2) 0.164(8) 0.070(4) -0.014(4) 0.021(7) 0.006(10)
N83 0.093(5) 0.078(5) 0.173(8) -0.036(5) -0.041(5) -0.023(4)
C84 0.110(7) 0.059(5) 0.102(6) -0.015(4) -0.027(5) -0.024(5)
C85 0.295(19) 0.101(8) 0.063(5) -0.025(5) 0.026(8) 0.010(10)
N86 0.41(3) 0.290(19) 0.188(14) 0.069(13) -0.139(16) -0.26(2)
C87 0.106(9) 1.22(8) 0.031(4) -0.068(16) -0.021(5) 0.28(2)
C88 1.33(13) 0.46(5) 0.30(4) -0.24(3) -0.35(6) 0.70(7)
O89 0.129(12) 0.186(15) 0.122(11) -0.081(11) -0.070(9) 0.020(11)
C90 0.106(15) 0.53(6) 0.021(6) -0.012(15) -0.029(8) -0.13(3)
C91 0.47(6) 0.15(2) 0.042(9) -0.052(12) -0.035(18) 0.19(3)
C92 0.113(16) 0.17(2) 0.19(2) -0.12(2) 0.026(16) -0.088(16)
C93 0.110(13) 0.111(14) 0.087(10) -0.052(10) -0.065(10) 0.060(11)

loop_
_atom_type_symbol
_atom_type_description
_atom_type_scat_dispersion_real
_atom_type_scat_dispersion_imag
_atom_type_scat_source
C C 0.0033 0.0016 'International Tables Vol C Tables 4.2.6.8 and 6.1.1.4'
H H 0.0000 0.0000 'International Tables Vol C Tables 4.2.6.8 and 6.1.1.4'
N N 0.0061 0.0033 'International Tables Vol C Tables 4.2.6.8 and 6.1.1.4'
P P 0.1023 0.0942 'International Tables Vol C Tables 4.2.6.8 and 6.1.1.4'
F F 0.0171 0.0103 'International Tables Vol C Tables 4.2.6.8 and 6.1.1.4'
Ru Ru -1.2594 0.8363 'International Tables Vol C Tables 4.2.6.8 and 6.1.1.4'
O O 0.0106 0.0060 'International Tables Vol C Tables 4.2.6.8 and 6.1.1.4'

loop_
_geom_angle_atom_site_label_1
_geom_angle_atom_site_label_2
_geom_angle_atom_site_label_3
_geom_angle
N48 Ru N1 94.76(15)
N48 Ru N28 79.95(14)
N1 Ru N28 77.78(13)
N48 Ru N68 100.87(15)
N1 Ru N68 94.68(14)
N28 Ru N68 172.45(14)
N48 Ru N29 77.97(15)
N1 Ru N29 168.88(14)
N28 Ru N29 92.56(13)
N68 Ru N29 94.95(15)
N48 Ru N49 177.24(15)
N1 Ru N49 82.75(14)
N28 Ru N49 100.63(14)
N68 Ru N49 78.20(15)
N29 Ru N49 104.67(14)
C14 N1 C2 116.6(4)
C14 N1 Ru 115.2(3)
C2 N1 Ru 128.2(3)
N1 C2 C3 123.0(4)
N1 C2 H2 118.5
C3 C2 H2 118.5
C2 C3 C4 120.8(4)
C2 C3 H3 119.6
C4 C3 H3 119.6
C3 C4 C13 116.4(4)
C3 C4 C5 125.9(4)
C13 C4 C5 117.5(4)
C10 C5 C6 119.4(4)
C10 C5 C4 117.8(4)
C6 C5 C4 122.7(4)
C7 C6 C5 120.0(5)
C7 C6 H6 120.0
C5 C6 H6 120.0
C6 C7 C8 120.8(5)
C6 C7 H7 119.6
C8 C7 H7 119.6
C9 C8 C7 120.2(4)
C9 C8 H8 119.9
C7 C8 H8 119.9
C8 C9 C10 120.2(4)
C8 C9 H9 119.9
C10 C9 H9 119.9
N11 C10 C5 124.2(4)
N11 C10 C9 116.6(4)
C5 C10 C9 119.1(4)
C12 N11 C10 118.3(4)
N11 C12 C13 122.2(4)
N11 C12 C17 119.3(4)
C13 C12 C17 118.5(3)
C14 C13 C4 119.1(4)
C14 C13 C12 121.1(4)
C4 C13 C12 119.8(4)
N1 C14 C13 124.0(4)
N1 C14 C15 115.5(4)
C13 C14 C15 120.5(4)
N28 C15 C16 124.1(4)
N28 C15 C14 116.3(3)
C16 C15 C14 119.6(4)
C15 C16 C25 118.5(4)
C15 C16 C17 121.9(4)
C25 C16 C17 119.6(4)
N18 C17 C16 122.7(4)
N18 C17 C12 118.9(3)
C16 C17 C12 118.4(3)
C17 N18 C19 118.6(3)
N18 C19 C20 116.8(4)
N18 C19 C24 123.9(4)
C20 C19 C24 119.3(4)
C21 C20 C19 120.5(4)
C21 C20 H20 119.7
C19 C20 H20 119.7
C20 C21 C22 120.4(4)
C20 C21 H21 119.8
C22 C21 H21 119.8
C23 C22 C21 120.2(4)
C23 C22 H22 119.9
C21 C22 H22 119.9
C22 C23 C24 120.6(4)
C22 C23 H23 119.7
C24 C23 H23 119.7
C23 C24 C19 119.0(4)
C23 C24 C25 123.9(4)
C19 C24 C25 117.1(4)
C26 C25 C16 116.9(4)
C26 C25 C24 125.1(4)
C16 C25 C24 118.0(4)
C27 C26 C25 120.6(4)
C27 C26 H26 119.7
C25 C26 H26 119.7
N28 C27 C26 123.0(4)
N28 C27 H27 118.5
C26 C27 H27 118.5
C15 N28 C27 116.9(3)
C15 N28 Ru 114.9(3)
C27 N28 Ru 127.8(3)
C38 N29 C30 118.1(4)
C38 N29 Ru 112.9(3)
C30 N29 Ru 128.9(3)
N29 C30 C31 121.0(4)
N29 C30 C35 120.6(4)
C31 C30 C35 118.3(4)
C32 C31 C30 121.6(5)
C32 C31 H31 119.2
C30 C31 H31 119.2
C31 C32 C33 120.8(5)
C31 C32 H32 119.6
C33 C32 H32 119.6
C34 C33 C32 119.1(5)
C34 C33 H33 120.4
C32 C33 H33 120.4
C33 C34 C35 121.7(5)
C33 C34 H34 119.2
C35 C34 H34 119.2
C36 C35 C34 122.4(5)
C36 C35 C30 119.0(5)
C34 C35 C30 118.6(5)
C37 C36 C35 120.1(5)
C37 C36 H36 119.9
C35 C36 H36 119.9
C36 C37 C38 118.7(5)
C36 C37 H37 120.7
C38 C37 H37 120.7
N29 C38 C37 123.5(5)
N29 C38 C39 115.9(4)
C37 C38 C39 120.5(5)
N48 C39 C40 120.9(5)
N48 C39 C38 114.9(4)
C40 C39 C38 124.1(5)
C41 C40 C39 119.3(6)
C41 C40 H40 120.4
C39 C40 H40 120.3
C40 C41 C42 121.4(6)
C40 C41 H41 119.3
C42 C41 H41 119.3
C41 C42 C47 117.6(6)
C41 C42 C43 125.3(6)
C47 C42 C43 117.1(7)
C44 C43 C42 122.1(7)
C44 C43 H43 119.0
C42 C43 H43 119.0
C43 C44 C45 120.3(7)
C43 C44 H44 119.8
C45 C44 H44 119.8
C44 C45 C46 120.4(7)
C44 C45 H45 119.8
C46 C45 H45 119.8
C45 C46 C47 120.4(6)
C45 C46 H46 119.8
C47 C46 H46 119.8
N48 C47 C46 120.3(5)
N48 C47 C42 120.3(6)
C46 C47 C42 119.4(5)
C39 N48 C47 119.5(4)
C39 N48 Ru 111.8(3)
C47 N48 Ru 127.3(3)
C58 N49 C50 118.1(4)
C58 N49 Ru 111.6(3)
C50 N49 Ru 129.8(3)
N49 C50 C51 121.0(4)
N49 C50 C55 121.5(4)
C51 C50 C55 117.5(4)
C52 C51 C50 120.6(5)
C52 C51 H51 119.7
C50 C51 H51 119.7
C51 C52 C53 121.3(5)
C51 C52 H52 119.4
C53 C52 H52 119.4
C54 C53 C52 120.2(5)
C54 C53 H53 119.9
C52 C53 H53 119.9
C53 C54 C55 120.5(5)
C53 C54 H54 119.8
C55 C54 H54 119.7
C56 C55 C54 122.4(5)
C56 C55 C50 117.8(4)
C54 C55 C50 119.8(5)
C57 C56 C55 120.5(5)
C57 C56 H56 119.8
C55 C56 H56 119.8
C56 C57 C58 119.8(5)
C56 C57 H57 120.1
C58 C57 H57 120.1
N49 C58 C57 122.1(4)
N49 C58 C59 116.5(4)
C57 C58 C59 121.3(4)
N68 C59 C60 122.5(5)
N68 C59 C58 116.1(4)
C60 C59 C58 121.4(5)
C61 C60 C59 119.4(6)
C61 C60 H60 120.3
C59 C60 H60 120.3
C60 C61 C62 119.6(6)
C60 C61 H61 120.2
C62 C61 H61 120.2
C61 C62 C63 122.2(6)
C61 C62 C67 119.1(5)
C63 C62 C67 118.7(6)
C64 C63 C62 120.2(6)
C64 C63 H63 119.9
C62 C63 H63 119.9
C63 C64 C65 122.1(6)
C63 C64 H64 119.0
C65 C64 H64 119.0
C66 C65 C64 119.1(6)
C66 C65 H65 120.4
C64 C65 H65 120.4
C65 C66 C67 120.5(6)
C65 C66 H66 119.8
C67 C66 H66 119.7
N68 C67 C66 120.8(5)
N68 C67 C62 120.1(5)
C66 C67 C62 119.1(5)
C59 N68 C67 118.7(4)
C59 N68 Ru 112.8(3)
C67 N68 Ru 127.7(3)
F72 P69 F74 91.5(3)
F72 P69 F73 92.5(2)
F74 P69 F73 90.1(2)
F72 P69 F71 88.6(2)
F74 P69 F71 89.8(2)
F73 P69 F71 178.9(2)
F72 P69 F70 89.3(2)
F74 P69 F70 179.2(3)
F73 P69 F70 89.81(19)
F71 P69 F70 90.3(2)
F72 P69 F75 178.2(2)
F74 P69 F75 89.9(3)
F73 P69 F75 88.7(2)
F71 P69 F75 90.21(19)
F70 P69 F75 89.3(2)
F81 P76 F82 87.5(8)
F81 P76 F79 177.6(9)
F82 P76 F79 94.7(9)
F81 P76 F80 95.3(8)
F82 P76 F80 177.1(9)
F79 P76 F80 82.4(7)
F81 P76 F77 89.0(5)
F82 P76 F77 93.7(4)
F79 P76 F77 91.6(5)
F80 P76 F77 87.2(4)
F81 P76 F78 89.3(4)
F82 P76 F78 87.7(5)
F79 P76 F78 90.1(5)
F80 P76 F78 91.6(4)
F77 P76 F78 177.8(5)
N83 C84 C85 177.4(10)
C84 C85 H85A 109.5
C84 C85 H85B 109.5
H85A C85 H85B 109.5
C84 C85 H85C 109.4
H85A C85 H85C 109.5
H85B C85 H85C 109.5
N86 C87 C88 156.0(18)
C87 C88 H88A 118.5
C87 C88 H88B 119.6
H88A C88 H88B 98.5
C87 C88 H88C 119.9
H88A C88 H88C 97.9
H88B C88 H88C 97.9
C92 O89 C91 130(2)
C91 C90 H90A 109.6
C91 C90 H90B 109.4
H90A C90 H90B 109.4
C91 C90 H90C 109.5
H90A C90 H90C 109.4
H90B C90 H90C 109.4
O89 C91 C90 105(2)
O89 C91 H91A 110.8
C90 C91 H91A 110.9
O89 C91 H91B 110.8
C90 C91 H91B 110.9
H91A C91 H91B 108.9
O89 C92 C93 110.3(14)
O89 C92 H92A 109.4
C93 C92 H92A 109.6
O89 C92 H92B 109.7
C93 C92 H92B 109.7
H92A C92 H92B 108.2
C92 C93 H93A 110.2
C92 C93 H93B 110.3
H93A C93 H93B 108.7
C92 C93 H93C 110.2
H93A C93 H93C 108.7
H93B C93 H93C 108.7

loop_
_geom_bond_atom_site_label_1
_geom_bond_atom_site_label_2
_geom_bond_distance
Ru N48 2.091(4)
Ru N1 2.092(3)
Ru N28 2.092(3)
Ru N68 2.095(4)
Ru N29 2.097(4)
Ru N49 2.124(4)
N1 C14 1.341(5)
N1 C2 1.371(5)
C2 C3 1.373(6)
C2 H2 0.9300
C3 C4 1.409(6)
C3 H3 0.9300
C4 C13 1.411(6)
C4 C5 1.430(6)
C5 C10 1.397(6)
C5 C6 1.418(6)
C6 C7 1.369(7)
C6 H6 0.9300
C7 C8 1.386(8)
C7 H7 0.9300
C8 C9 1.380(7)
C8 H8 0.9300
C9 C10 1.413(6)
C9 H9 0.9300
C10 N11 1.383(5)
N11 C12 1.310(5)
C12 C13 1.442(6)
C12 C17 1.487(6)
C13 C14 1.403(6)
C14 C15 1.457(6)
C15 N28 1.335(5)
C15 C16 1.399(5)
C16 C25 1.412(6)
C16 C17 1.440(5)
C17 N18 1.306(5)
N18 C19 1.387(5)
C19 C20 1.406(6)
C19 C24 1.414(6)
C20 C21 1.367(6)
C20 H20 0.9300
C21 C22 1.400(7)
C21 H21 0.9300
C22 C23 1.376(6)
C22 H22 0.9300
C23 C24 1.402(6)
C23 H23 0.9300
C24 C25 1.442(6)
C25 C26 1.400(6)
C26 C27 1.369(6)
C26 H26 0.9300
C27 N28 1.361(5)
C27 H27 0.9300
N29 C38 1.338(6)
N29 C30 1.393(5)
C30 C31 1.399(7)
C30 C35 1.430(6)
C31 C32 1.368(7)
C31 H31 0.9300
C32 C33 1.407(7)
C32 H32 0.9300
C33 C34 1.366(8)
C33 H33 0.9300
C34 C35 1.417(7)
C34 H34 0.9300
C35 C36 1.394(8)
C36 C37 1.373(8)
C36 H36 0.9300
C37 C38 1.418(7)
C37 H37 0.9300
C38 C39 1.475(7)
C39 N48 1.342(7)
C39 C40 1.409(7)
C40 C41 1.358(9)
C40 H40 0.9300
C41 C42 1.384(10)
C41 H41 0.9300
C42 C47 1.421(8)
C42 C43 1.444(10)
C43 C44 1.344(12)
C43 H43 0.9300
C44 C45 1.388(11)
C44 H44 0.9300
C45 C46 1.393(8)
C45 H45 0.9300
C46 C47 1.408(9)
C46 H46 0.9300
C47 N48 1.384(6)
N49 C58 1.351(6)
N49 C50 1.359(6)
C50 C51 1.417(7)
C50 C55 1.439(6)
C51 C52 1.364(7)
C51 H51 0.9300
C52 C53 1.413(8)
C52 H52 0.9300
C53 C54 1.348(8)
C53 H53 0.9300
C54 C55 1.419(7)
C54 H54 0.9300
C55 C56 1.398(8)
C56 C57 1.332(8)
C56 H56 0.9300
C57 C58 1.421(7)
C57 H57 0.9300
C58 C59 1.462(7)
C59 N68 1.354(6)
C59 C60 1.412(7)
C60 C61 1.371(9)
C60 H60 0.9300
C61 C62 1.394(10)
C61 H61 0.9300
C62 C63 1.412(8)
C62 C67 1.444(8)
C63 C64 1.343(11)
C63 H63 0.9300
C64 C65 1.412(10)
C64 H64 0.9300
C65 C66 1.388(7)
C65 H65 0.9300
C66 C67 1.394(8)
C66 H66 0.9300
C67 N68 1.377(6)
P69 F72 1.580(4)
P69 F74 1.587(4)
P69 F73 1.594(3)
P69 F71 1.595(3)
P69 F70 1.597(3)
P69 F75 1.613(4)
P76 F81 1.485(7)
P76 F82 1.491(8)
P76 F79 1.512(9)
P76 F80 1.542(8)
P76 F77 1.557(5)
P76 F78 1.572(5)
N83 C84 1.132(11)
C84 C85 1.402(13)
C85 H85A 0.9600
C85 H85B 0.9600
C85 H85C 0.9600
N86 C87 1.139(9)
C87 C88 1.419(9)
C88 H88A 1.0467
C88 H88B 1.0533
C88 H88C 1.0554
O89 C92 1.409(9)
O89 C91 1.461(10)
C90 C91 1.66(4)
C90 H90A 0.9604
C90 H90B 0.9604
C90 H90C 0.9604
C91 H91A 0.9700
C91 H91B 0.9700
C92 C93 1.44(2)
C92 H92A 0.9700
C92 H92B 0.9700
C93 H93A 0.9673
C93 H93B 0.9673
C93 H93C 0.9672
